data_7026349
loop_
_publ_author_name
'Coles, Martyn P.'
'Hitchcock, Peter B.'
'Khvostov, Alexei V.'
'Lappert, Michael F.'
'Li, Zhengning'
'Protchenko, Andrey V.'

_publ_section_title
;
 Crystalline amidocerium(IV) oxides and a side-on bridging dioxygen
 complex.
;
_journal_issue 29
_journal_name_full 'Dalton transactions (Cambridge, England : 2003)'
_journal_page_first 6780
_journal_page_last 6788
_journal_paper_doi 10.1039/c0dt00349b
_journal_volume 39
_journal_year 2010
_chemical_compound_source 'synthesis as described'
_chemical_formula_moiety 'C36 H108 Ce2 N6 O2 Si12, 2(C5 H12)'
_chemical_formula_sum 'C46 H132 Ce2 N6 O2 Si12'
_chemical_formula_weight 1418.9
_chemical_name_common
;
[{N(SiMe3)2}3Ce(O2)Ce{N(SiMe3)2}3].2(pentane)
;
_space_group_IT_number 14
_symmetry_cell_setting monoclinic
_symmetry_Int_Tables_number 14
_symmetry_space_group_name_Hall '-P 2yn'
_symmetry_space_group_name_H-M 'P 1 21/n 1'
_atom_sites_solution_hydrogens geom
_atom_sites_solution_primary direct
_atom_sites_solution_secondary difmap
_audit_conform_dict_location ftp://ftp.iucr.org/cifdics/cif_core.dic
_audit_conform_dict_name cif_core.dic
_audit_conform_dict_version 2.1
_audit_creation_date 2001-12-06T15:56:51-00:00
_audit_creation_method 'WinGX routine CIF_UPDATE'
_cell_angle_alpha 90
_cell_angle_beta 106.119(2)
_cell_angle_gamma 90
_cell_formula_units_Z 4
_cell_length_a 16.4576(4)
_cell_length_b 16.4923(5)
_cell_length_c 29.0764(6)
_cell_measurement_reflns_used 52169
_cell_measurement_temperature 173(2)
_cell_measurement_theta_max 25.028
_cell_measurement_theta_min 4.076
_cell_measurement_wavelength 0.71073
_cell_volume 7581.8(3)
_computing_cell_refinement 'HKL Scalepack (Otwinowski & Minor 1997)'
_computing_data_reduction 'HKL Denzo and Scalepack (Otwinowski & Minor 1997)'
_computing_molecular_graphics 'Ortep-3 for Windows (Farrugia, 1997)'
_computing_publication_material 'WinGX publication routines (Farrugia, 1999)'
_computing_structure_refinement 'SHELXL-97 (Sheldrick, 1997)'
_computing_structure_solution 'SHELXS-97 (Sheldrick, 1997)'
_diffrn_ambient_temperature 173(2)
_diffrn_measured_fraction_theta_full 0.992
_diffrn_measured_fraction_theta_max 0.992
_diffrn_measurement_device KappaCCD
_diffrn_measurement_method CCD
_diffrn_radiation_monochromator graphite
_diffrn_radiation_probe x-ray
_diffrn_radiation_type MoK\a
_diffrn_radiation_wavelength 0.71073
_diffrn_reflns_av_R_equivalents 0.0729
_diffrn_reflns_av_unetI/netI 0.079
_diffrn_reflns_limit_h_max 18
_diffrn_reflns_limit_h_min -19
_diffrn_reflns_limit_k_max 15
_diffrn_reflns_limit_k_min -19
_diffrn_reflns_limit_l_max 34
_diffrn_reflns_limit_l_min -34
_diffrn_reflns_number 41095
_diffrn_reflns_theta_full 25.03
_diffrn_reflns_theta_max 25.03
_diffrn_reflns_theta_min 4.12
_exptl_absorpt_coefficient_mu 1.409
_exptl_absorpt_correction_T_max 0.613
_exptl_absorpt_correction_T_min 0.555
_exptl_absorpt_correction_type multi-scan
_exptl_absorpt_process_details
;
[c.f. r.h. blessing, acta cryst. (1995), a51, 33-38]
;
_exptl_crystal_colour black
_exptl_crystal_density_diffrn 1.243
_exptl_crystal_density_method 'not measured'
_exptl_crystal_description prism
_exptl_crystal_F_000 3000
_exptl_crystal_size_max 0.4
_exptl_crystal_size_mid 0.4
_exptl_crystal_size_min 0.3
_refine_diff_density_max 0.717
_refine_diff_density_min -0.689
_refine_diff_density_rms 0.101
_refine_ls_extinction_method none
_refine_ls_goodness_of_fit_ref 1.019
_refine_ls_hydrogen_treatment constr
_refine_ls_matrix_type full
_refine_ls_number_parameters 579
_refine_ls_number_reflns 13310
_refine_ls_number_restraints 1
_refine_ls_restrained_S_all 1.019
_refine_ls_R_factor_all 0.0877
_refine_ls_R_factor_gt 0.0502
_refine_ls_shift/su_max 0.002
_refine_ls_shift/su_mean 0
_refine_ls_structure_factor_coef Fsqd
_refine_ls_weighting_details 'calc w=1/[\s^2^(Fo^2^)+(0.0319P)^2^+13.9762P] where P=(Fo^2^+2Fc^2^)/3'
_refine_ls_weighting_scheme calc
_refine_ls_wR_factor_gt 0.0956
_refine_ls_wR_factor_ref 0.1074
_reflns_number_gt 9072
_reflns_number_total 13310
_reflns_threshold_expression >2sigma(I)
_cod_data_source_file c0dt00349b.txt
_cod_data_source_block (9')-dec401
_cod_original_sg_symbol_H-M P2(1)/n
_cod_database_code 7026349

loop_
_symmetry_equiv_pos_as_xyz
'x, y, z'
'-x+1/2, y+1/2, -z+1/2'
'-x, -y, -z'
'x-1/2, -y-1/2, z-1/2'

loop_
_atom_site_label
_atom_site_type_symbol
_atom_site_fract_x
_atom_site_fract_y
_atom_site_fract_z
_atom_site_U_iso_or_equiv
_atom_site_adp_type
_atom_site_occupancy
_atom_site_symmetry_multiplicity
_atom_site_calc_flag
_atom_site_refinement_flags
Ce1 Ce 0.945922(19) 0.733626(19) 0.137328(10) 0.02851(9) Uani 1 1 d .
Ce2 Ce 1.071612(18) 0.725038(19) 0.293683(10) 0.02832(9) Uani 1 1 d .
Si1 Si 0.88515(11) 0.93516(10) 0.13682(6) 0.0417(4) Uani 1 1 d .
Si2 Si 0.74569(10) 0.82829(11) 0.08315(6) 0.0424(4) Uani 1 1 d .
Si3 Si 1.03276(11) 0.81883(11) 0.04702(6) 0.0449(4) Uani 1 1 d .
Si4 Si 1.13027(11) 0.68768(12) 0.10827(6) 0.0449(4) Uani 1 1 d .
Si5 Si 0.88283(11) 0.55396(11) 0.06658(6) 0.0453(4) Uani 1 1 d .
Si6 Si 0.80358(11) 0.58147(10) 0.14479(6) 0.0400(4) Uani 1 1 d .
Si7 Si 1.01945(11) 0.52154(10) 0.30484(6) 0.0410(4) Uani 1 1 d .
Si8 Si 0.98923(11) 0.62652(10) 0.38122(6) 0.0411(4) Uani 1 1 d .
Si9 Si 1.27545(10) 0.63578(11) 0.34707(6) 0.0434(4) Uani 1 1 d .
Si10 Si 1.26772(11) 0.77286(12) 0.28007(6) 0.0503(5) Uani 1 1 d .
Si11 Si 0.94290(11) 0.87552(10) 0.31892(6) 0.0414(4) Uani 1 1 d .
Si12 Si 1.12467(12) 0.90312(11) 0.36656(6) 0.0505(5) Uani 1 1 d .
O1 O 0.9904(16) 0.6878(8) 0.2173(3) 0.043(4) Uani 0.56(3) 1 d P
O2 O 1.0227(17) 0.7701(9) 0.2146(3) 0.053(5) Uani 0.56(3) 1 d P
N1 N 0.8530(3) 0.8371(3) 0.11668(14) 0.0354(11) Uani 1 1 d .
N2 N 1.0396(3) 0.7486(3) 0.09397(14) 0.0336(11) Uani 1 1 d .
N3 N 0.8736(3) 0.6174(3) 0.11393(15) 0.0353(11) Uani 1 1 d .
N4 N 1.0261(3) 0.6192(3) 0.32980(14) 0.0340(11) Uani 1 1 d .
N5 N 1.2125(3) 0.7098(3) 0.30984(15) 0.0346(11) Uani 1 1 d .
N6 N 1.0471(3) 0.8404(3) 0.32955(14) 0.0342(11) Uani 1 1 d .
C1 C 0.9952(4) 0.9345(4) 0.1791(2) 0.0501(17) Uani 1 1 d .
H1A H 1.0346 0.9111 0.1629 0.075 Uiso 1 1 calc R
H1B H 0.9957 0.902 0.2073 0.075 Uiso 1 1 calc R
H1C H 1.0124 0.9902 0.1889 0.075 Uiso 1 1 calc R
C2 C 0.8143(4) 0.9812(4) 0.1704(2) 0.0575(19) Uani 1 1 d .
H2A H 0.7561 0.9828 0.1497 0.086 Uiso 1 1 calc R
H2B H 0.8333 1.0364 0.1802 0.086 Uiso 1 1 calc R
H2C H 0.8165 0.9484 0.1988 0.086 Uiso 1 1 calc R
C3 C 0.8893(5) 1.0100(4) 0.0883(2) 0.063(2) Uani 1 1 d .
H3A H 0.8336 1.0133 0.065 0.095 Uiso 1 1 calc R
H3B H 0.9312 0.9919 0.0723 0.095 Uiso 1 1 calc R
H3C H 0.9053 1.0635 0.1026 0.095 Uiso 1 1 calc R
C4 C 0.7307(4) 0.7461(4) 0.0376(2) 0.0489(17) Uani 1 1 d .
H4A H 0.752 0.6948 0.0535 0.073 Uiso 1 1 calc R
H4B H 0.7618 0.7596 0.0144 0.073 Uiso 1 1 calc R
H4C H 0.6704 0.7406 0.021 0.073 Uiso 1 1 calc R
C5 C 0.6764(4) 0.8121(4) 0.1237(2) 0.0553(18) Uani 1 1 d .
H5A H 0.6853 0.8562 0.1471 0.083 Uiso 1 1 calc R
H5B H 0.6906 0.7603 0.1404 0.083 Uiso 1 1 calc R
H5C H 0.617 0.8115 0.1047 0.083 Uiso 1 1 calc R
C6 C 0.7013(4) 0.9199(4) 0.0465(2) 0.062(2) Uani 1 1 d .
H6A H 0.706 0.9671 0.0676 0.093 Uiso 1 1 calc R
H6B H 0.6416 0.9104 0.0297 0.093 Uiso 1 1 calc R
H6C H 0.733 0.93 0.0231 0.093 Uiso 1 1 calc R
C7 C 1.0901(4) 0.9155(4) 0.0700(2) 0.067(2) Uani 1 1 d .
H7A H 1.1489 0.9031 0.0872 0.101 Uiso 1 1 calc R
H7B H 1.0624 0.9422 0.0917 0.101 Uiso 1 1 calc R
H7C H 1.0889 0.9515 0.043 0.101 Uiso 1 1 calc R
C8 C 0.9209(4) 0.8426(4) 0.01380(19) 0.0504(17) Uani 1 1 d .
H8A H 0.8909 0.8628 0.0363 0.076 Uiso 1 1 calc R
H8B H 0.893 0.7934 -0.0019 0.076 Uiso 1 1 calc R
H8C H 0.9201 0.8841 -0.0104 0.076 Uiso 1 1 calc R
C9 C 1.0794(4) 0.7824(4) -0.0011(2) 0.0601(19) Uani 1 1 d .
H9A H 1.139 0.7685 0.013 0.09 Uiso 1 1 calc R
H9B H 1.0751 0.8253 -0.025 0.09 Uiso 1 1 calc R
H9C H 1.0485 0.7344 -0.0165 0.09 Uiso 1 1 calc R
C10 C 1.2302(4) 0.7484(4) 0.1211(2) 0.060(2) Uani 1 1 d .
H10A H 1.2302 0.7814 0.0931 0.09 Uiso 1 1 calc R
H10B H 1.279 0.7117 0.1284 0.09 Uiso 1 1 calc R
H10C H 1.2338 0.784 0.1486 0.09 Uiso 1 1 calc R
C11 C 1.1309(4) 0.6252(4) 0.1621(2) 0.0563(18) Uani 1 1 d .
H11A H 1.0786 0.5934 0.1556 0.085 Uiso 1 1 calc R
H11B H 1.1348 0.661 0.1895 0.085 Uiso 1 1 calc R
H11C H 1.1797 0.5885 0.1693 0.085 Uiso 1 1 calc R
C12 C 1.1379(4) 0.6111(4) 0.0621(2) 0.065(2) Uani 1 1 d .
H12A H 1.1377 0.639 0.0323 0.097 Uiso 1 1 calc R
H12B H 1.0894 0.5741 0.0561 0.097 Uiso 1 1 calc R
H12C H 1.1904 0.5801 0.0736 0.097 Uiso 1 1 calc R
C13 C 0.9075(4) 0.6130(4) 0.0176(2) 0.0569(19) Uani 1 1 d .
H13A H 0.9599 0.6438 0.0305 0.085 Uiso 1 1 calc R
H13B H 0.861 0.6505 0.0037 0.085 Uiso 1 1 calc R
H13C H 0.9147 0.5758 -0.0073 0.085 Uiso 1 1 calc R
C14 C 0.7828(4) 0.4997(4) 0.0355(2) 0.065(2) Uani 1 1 d .
H14A H 0.7376 0.5393 0.0233 0.098 Uiso 1 1 calc R
H14B H 0.7668 0.4633 0.0582 0.098 Uiso 1 1 calc R
H14C H 0.7916 0.468 0.0088 0.098 Uiso 1 1 calc R
C15 C 0.9649(4) 0.4742(4) 0.0882(2) 0.063(2) Uani 1 1 d .
H15A H 1.0189 0.4998 0.1046 0.094 Uiso 1 1 calc R
H15B H 0.9716 0.4428 0.0608 0.094 Uiso 1 1 calc R
H15C H 0.9474 0.438 0.1104 0.094 Uiso 1 1 calc R
C16 C 0.6886(4) 0.5862(4) 0.1111(2) 0.0512(17) Uani 1 1 d .
H16A H 0.6786 0.5539 0.0818 0.077 Uiso 1 1 calc R
H16B H 0.6724 0.6426 0.1028 0.077 Uiso 1 1 calc R
H16C H 0.6547 0.5644 0.1312 0.077 Uiso 1 1 calc R
C17 C 0.8253(4) 0.4742(4) 0.1648(2) 0.0509(17) Uani 1 1 d .
H17A H 0.821 0.4394 0.1369 0.076 Uiso 1 1 calc R
H17B H 0.7839 0.4567 0.1814 0.076 Uiso 1 1 calc R
H17C H 0.8824 0.4701 0.1867 0.076 Uiso 1 1 calc R
C18 C 0.8132(4) 0.6450(4) 0.1996(2) 0.0559(18) Uani 1 1 d .
H18A H 0.8024 0.7019 0.1903 0.084 Uiso 1 1 calc R
H18B H 0.8704 0.6396 0.2212 0.084 Uiso 1 1 calc R
H18C H 0.7719 0.6266 0.216 0.084 Uiso 1 1 calc R
C19 C 1.0446(4) 0.5244(4) 0.2459(2) 0.0499(17) Uani 1 1 d .
H19A H 1.1009 0.5479 0.2502 0.075 Uiso 1 1 calc R
H19B H 1.0025 0.5577 0.2233 0.075 Uiso 1 1 calc R
H19C H 1.0435 0.4692 0.2333 0.075 Uiso 1 1 calc R
C20 C 0.9120(4) 0.4765(4) 0.2937(2) 0.0541(18) Uani 1 1 d .
H20A H 0.8964 0.4738 0.3238 0.081 Uiso 1 1 calc R
H20B H 0.912 0.4218 0.2806 0.081 Uiso 1 1 calc R
H20C H 0.871 0.5103 0.2707 0.081 Uiso 1 1 calc R
C21 C 1.0953(4) 0.4449(4) 0.3416(2) 0.0579(19) Uani 1 1 d .
H21A H 1.0856 0.4399 0.3732 0.087 Uiso 1 1 calc R
H21B H 1.1536 0.4628 0.3452 0.087 Uiso 1 1 calc R
H21C H 1.0862 0.3922 0.3254 0.087 Uiso 1 1 calc R
C22 C 0.8725(4) 0.6462(4) 0.3643(2) 0.0545(18) Uani 1 1 d .
H22A H 0.8596 0.6944 0.3439 0.082 Uiso 1 1 calc R
H22B H 0.8546 0.6553 0.3934 0.082 Uiso 1 1 calc R
H22C H 0.8424 0.5993 0.347 0.082 Uiso 1 1 calc R
C23 C 1.0463(4) 0.7079(4) 0.4227(2) 0.0479(17) Uani 1 1 d .
H23A H 1.0411 0.7594 0.4053 0.072 Uiso 1 1 calc R
H23B H 1.1062 0.6934 0.435 0.072 Uiso 1 1 calc R
H23C H 1.0214 0.7135 0.4495 0.072 Uiso 1 1 calc R
C24 C 1.0066(4) 0.5339(4) 0.4199(2) 0.0599(19) Uani 1 1 d .
H24A H 0.9785 0.4874 0.4011 0.09 Uiso 1 1 calc R
H24B H 0.9829 0.5426 0.4469 0.09 Uiso 1 1 calc R
H24C H 1.0673 0.5231 0.432 0.09 Uiso 1 1 calc R
C25 C 1.2817(4) 0.5420(4) 0.3121(2) 0.062(2) Uani 1 1 d .
H25A H 1.3027 0.556 0.2847 0.092 Uiso 1 1 calc R
H25B H 1.2253 0.5178 0.3006 0.092 Uiso 1 1 calc R
H25C H 1.3203 0.5032 0.3326 0.092 Uiso 1 1 calc R
C26 C 1.2360(4) 0.6108(4) 0.39947(19) 0.0465(16) Uani 1 1 d .
H26A H 1.2331 0.6604 0.4175 0.07 Uiso 1 1 calc R
H26B H 1.2746 0.5721 0.4202 0.07 Uiso 1 1 calc R
H26C H 1.1795 0.5867 0.3883 0.07 Uiso 1 1 calc R
C27 C 1.3881(4) 0.6670(5) 0.3751(2) 0.062(2) Uani 1 1 d .
H27A H 1.4146 0.6816 0.3499 0.093 Uiso 1 1 calc R
H27B H 1.4192 0.6218 0.394 0.093 Uiso 1 1 calc R
H27C H 1.3894 0.7138 0.3961 0.093 Uiso 1 1 calc R
C28 C 1.3302(4) 0.7138(5) 0.2467(2) 0.066(2) Uani 1 1 d .
H28A H 1.3717 0.6798 0.2692 0.098 Uiso 1 1 calc R
H28B H 1.3596 0.7513 0.2306 0.098 Uiso 1 1 calc R
H28C H 1.2919 0.6793 0.2228 0.098 Uiso 1 1 calc R
C29 C 1.1893(4) 0.8366(4) 0.2359(2) 0.063(2) Uani 1 1 d .
H29A H 1.1479 0.8014 0.2142 0.095 Uiso 1 1 calc R
H29B H 1.2188 0.8692 0.2174 0.095 Uiso 1 1 calc R
H29C H 1.1602 0.8726 0.253 0.095 Uiso 1 1 calc R
C30 C 1.3428(4) 0.8464(5) 0.3187(3) 0.076(2) Uani 1 1 d .
H30A H 1.3857 0.8168 0.3429 0.113 Uiso 1 1 calc R
H30B H 1.3116 0.8827 0.3344 0.113 Uiso 1 1 calc R
H30C H 1.3703 0.8784 0.2988 0.113 Uiso 1 1 calc R
C31 C 0.9302(4) 0.9831(4) 0.2972(2) 0.0543(18) Uani 1 1 d .
H31A H 0.9675 1.0184 0.3211 0.081 Uiso 1 1 calc R
H31B H 0.8713 1.0001 0.2923 0.081 Uiso 1 1 calc R
H31C H 0.9452 0.9871 0.2669 0.081 Uiso 1 1 calc R
C32 C 0.8700(4) 0.8127(4) 0.2715(2) 0.0561(18) Uani 1 1 d .
H32A H 0.8744 0.7557 0.2814 0.084 Uiso 1 1 calc R
H32B H 0.8857 0.8181 0.2415 0.084 Uiso 1 1 calc R
H32C H 0.8117 0.8314 0.2666 0.084 Uiso 1 1 calc R
C33 C 0.8999(4) 0.8700(4) 0.3718(2) 0.0544(18) Uani 1 1 d .
H33A H 0.9051 0.8144 0.3842 0.082 Uiso 1 1 calc R
H33B H 0.8402 0.886 0.3623 0.082 Uiso 1 1 calc R
H33C H 0.9318 0.9068 0.3968 0.082 Uiso 1 1 calc R
C34 C 1.2179(4) 0.8448(4) 0.4021(2) 0.0583(19) Uani 1 1 d .
H34A H 1.2425 0.8142 0.3803 0.087 Uiso 1 1 calc R
H34B H 1.2001 0.8071 0.4235 0.087 Uiso 1 1 calc R
H34C H 1.2602 0.8823 0.4211 0.087 Uiso 1 1 calc R
C35 C 1.0881(5) 0.9575(5) 0.4144(2) 0.075(2) Uani 1 1 d .
H35A H 1.0384 0.9906 0.3994 0.112 Uiso 1 1 calc R
H35B H 1.1337 0.9925 0.433 0.112 Uiso 1 1 calc R
H35C H 1.0733 0.9176 0.4357 0.112 Uiso 1 1 calc R
C36 C 1.1593(5) 0.9843(4) 0.3307(3) 0.072(2) Uani 1 1 d .
H36A H 1.1098 1.0146 0.3122 0.108 Uiso 1 1 calc R
H36B H 1.1878 0.9593 0.3088 0.108 Uiso 1 1 calc R
H36C H 1.1985 1.0213 0.3524 0.108 Uiso 1 1 calc R
O1A O 1.0286(18) 0.6953(18) 0.2127(6) 0.033(6) Uiso 0.34(3) 1 d P
O2A O 0.9836(17) 0.7673(18) 0.2194(6) 0.027(5) Uiso 0.34(3) 1 d P
O1B O 1.050(3) 0.728(4) 0.2076(13) 0.015(14) Uiso 0.11(3) 1 d P
O2B O 0.965(3) 0.733(6) 0.2194(15) 0.030(16) Uiso 0.11(3) 1 d P
C37 C 1.0342(9) 1.1296(9) 0.4856(5) 0.180(6) Uiso 1 1 d .
H37A H 1.021 1.0776 0.4689 0.27 Uiso 1 1 calc R
H37B H 0.9846 1.149 0.4947 0.27 Uiso 1 1 calc R
H37C H 1.0817 1.1226 0.5143 0.27 Uiso 1 1 calc R
C38 C 1.0564(13) 1.1870(14) 0.4549(7) 0.251(9) Uiso 1 1 d .
H38A H 1.0081 1.1855 0.4256 0.301 Uiso 1 1 calc R
H38B H 1.1039 1.1609 0.4458 0.301 Uiso 1 1 calc R
C39 C 1.0827(13) 1.2816(13) 0.4604(7) 0.260(9) Uiso 1 1 d .
H39A H 1.0981 1.3046 0.4325 0.312 Uiso 1 1 calc R
H39B H 1.0418 1.3168 0.4703 0.312 Uiso 1 1 calc R
C40 C 1.1521(12) 1.2579(11) 0.4981(6) 0.213(7) Uiso 1 1 d .
H40A H 1.1907 1.2186 0.4893 0.256 Uiso 1 1 calc R
H40B H 1.1383 1.2421 0.5279 0.256 Uiso 1 1 calc R
C41 C 1.1795(8) 1.3595(8) 0.4950(5) 0.171(5) Uiso 1 1 d .
H41A H 1.2325 1.3706 0.5197 0.257 Uiso 1 1 calc R
H41B H 1.1346 1.394 0.5004 0.257 Uiso 1 1 calc R
H41C H 1.1869 1.3709 0.4634 0.257 Uiso 1 1 calc R
C42 C 0.8667(8) 0.2507(7) 0.1258(4) 0.142(4) Uiso 1 1 d .
H42A H 0.8116 0.2527 0.1016 0.214 Uiso 1 1 calc R
H42B H 0.9002 0.206 0.1184 0.214 Uiso 1 1 calc R
H42C H 0.8966 0.302 0.1255 0.214 Uiso 1 1 calc R
C43 C 0.8541(8) 0.2382(8) 0.1726(5) 0.150(5) Uiso 1 1 d .
H43A H 0.8157 0.2821 0.1766 0.18 Uiso 1 1 calc R
H43B H 0.8213 0.1872 0.17 0.18 Uiso 1 1 calc R
C44 C 0.9157(7) 0.2334(7) 0.2155(4) 0.132(4) Uiso 1 1 d .
H44A H 0.9472 0.2851 0.2185 0.158 Uiso 1 1 calc R
H44B H 0.9551 0.1907 0.2111 0.158 Uiso 1 1 calc R
C45 C 0.9040(8) 0.2186(8) 0.2622(5) 0.153(5) Uiso 1 1 d .
H45A H 0.8624 0.2593 0.2664 0.184 Uiso 1 1 calc R
H45B H 0.8758 0.1652 0.2603 0.184 Uiso 1 1 calc R
C46 C 0.9686(8) 0.2183(7) 0.3046(4) 0.148(5) Uiso 1 1 d .
H46A H 0.9451 0.2072 0.3314 0.222 Uiso 1 1 calc R
H46B H 0.9966 0.2713 0.3091 0.222 Uiso 1 1 calc R
H46C H 1.0098 0.1762 0.3031 0.222 Uiso 1 1 calc R

loop_
_atom_site_aniso_label
_atom_site_aniso_U_11
_atom_site_aniso_U_22
_atom_site_aniso_U_33
_atom_site_aniso_U_23
_atom_site_aniso_U_13
_atom_site_aniso_U_12
Ce1 0.02726(18) 0.03010(18) 0.02659(16) -0.00222(14) 0.00483(13) 0.00183(15)
Ce2 0.02755(18) 0.02876(19) 0.02725(17) -0.00081(14) 0.00530(13) -0.00070(15)
Si1 0.0436(10) 0.0306(10) 0.0474(10) 0.0018(8) 0.0066(8) 0.0056(8)
Si2 0.0366(10) 0.0423(11) 0.0434(9) 0.0005(8) 0.0031(7) 0.0087(8)
Si3 0.0483(11) 0.0523(12) 0.0343(9) 0.0037(8) 0.0121(8) -0.0031(9)
Si4 0.0374(10) 0.0606(12) 0.0394(9) 0.0012(9) 0.0151(8) 0.0086(9)
Si5 0.0468(11) 0.0414(11) 0.0465(10) -0.0159(8) 0.0108(8) -0.0024(8)
Si6 0.0413(10) 0.0346(10) 0.0423(9) -0.0067(7) 0.0084(8) -0.0056(8)
Si7 0.0469(11) 0.0318(10) 0.0438(9) 0.0029(8) 0.0116(8) -0.0019(8)
Si8 0.0420(10) 0.0414(10) 0.0417(9) 0.0032(8) 0.0145(8) -0.0045(8)
Si9 0.0318(9) 0.0522(12) 0.0422(10) 0.0060(8) 0.0037(7) 0.0059(8)
Si10 0.0343(10) 0.0647(13) 0.0497(10) 0.0117(9) 0.0081(8) -0.0040(9)
Si11 0.0450(10) 0.0356(10) 0.0418(9) -0.0082(8) 0.0089(8) 0.0029(8)
Si12 0.0545(12) 0.0423(11) 0.0487(10) -0.0128(8) 0.0045(9) -0.0099(9)
O1 0.059(9) 0.029(7) 0.038(5) 0.001(4) 0.007(5) -0.023(6)
O2 0.075(11) 0.041(8) 0.044(5) -0.001(4) 0.019(6) -0.037(8)
N1 0.038(3) 0.034(3) 0.031(2) 0.001(2) 0.004(2) 0.006(2)
N2 0.033(3) 0.040(3) 0.029(2) -0.002(2) 0.010(2) -0.003(2)
N3 0.029(3) 0.036(3) 0.038(3) -0.007(2) 0.005(2) -0.002(2)
N4 0.036(3) 0.031(3) 0.035(3) 0.001(2) 0.009(2) -0.001(2)
N5 0.029(3) 0.039(3) 0.034(2) 0.003(2) 0.008(2) -0.002(2)
N6 0.039(3) 0.029(3) 0.033(2) -0.007(2) 0.007(2) 0.001(2)
C1 0.045(4) 0.042(4) 0.057(4) 0.000(3) 0.005(3) -0.005(3)
C2 0.063(5) 0.044(4) 0.061(4) -0.011(3) 0.011(4) 0.015(4)
C3 0.076(5) 0.040(4) 0.071(5) 0.008(3) 0.018(4) 0.004(4)
C4 0.041(4) 0.054(5) 0.043(4) -0.004(3) -0.003(3) 0.000(3)
C5 0.042(4) 0.059(5) 0.068(4) -0.012(4) 0.019(3) 0.010(3)
C6 0.053(4) 0.059(5) 0.062(4) 0.008(4) -0.005(3) 0.010(4)
C7 0.065(5) 0.069(5) 0.068(5) 0.004(4) 0.020(4) -0.020(4)
C8 0.052(4) 0.065(5) 0.033(3) 0.014(3) 0.009(3) 0.006(3)
C9 0.063(5) 0.083(6) 0.040(4) 0.004(3) 0.024(3) 0.006(4)
C10 0.041(4) 0.092(6) 0.048(4) 0.012(4) 0.013(3) -0.003(4)
C11 0.050(4) 0.071(5) 0.050(4) 0.010(3) 0.018(3) 0.010(4)
C12 0.065(5) 0.073(5) 0.061(4) -0.009(4) 0.025(4) 0.022(4)
C13 0.057(4) 0.068(5) 0.044(4) -0.017(3) 0.013(3) 0.003(4)
C14 0.068(5) 0.068(5) 0.060(4) -0.030(4) 0.017(4) -0.017(4)
C15 0.067(5) 0.050(5) 0.075(5) -0.013(4) 0.025(4) 0.005(4)
C16 0.048(4) 0.048(4) 0.059(4) -0.008(3) 0.018(3) -0.009(3)
C17 0.052(4) 0.042(4) 0.053(4) -0.005(3) 0.006(3) -0.009(3)
C18 0.058(4) 0.055(4) 0.056(4) -0.014(3) 0.017(3) 0.000(4)
C19 0.058(4) 0.047(4) 0.047(4) -0.005(3) 0.018(3) 0.006(3)
C20 0.063(5) 0.044(4) 0.053(4) 0.000(3) 0.012(3) -0.018(3)
C21 0.073(5) 0.031(4) 0.067(4) 0.008(3) 0.014(4) 0.010(3)
C22 0.045(4) 0.060(5) 0.066(4) -0.008(3) 0.029(3) -0.015(3)
C23 0.047(4) 0.059(5) 0.036(3) -0.002(3) 0.009(3) -0.001(3)
C24 0.076(5) 0.052(5) 0.051(4) 0.013(3) 0.018(4) -0.007(4)
C25 0.049(4) 0.065(5) 0.066(4) 0.005(4) 0.009(3) 0.020(4)
C26 0.044(4) 0.052(4) 0.039(3) 0.015(3) 0.004(3) 0.003(3)
C27 0.033(4) 0.096(6) 0.050(4) 0.015(4) 0.001(3) 0.003(4)
C28 0.037(4) 0.108(7) 0.050(4) 0.017(4) 0.010(3) 0.006(4)
C29 0.060(5) 0.063(5) 0.069(5) 0.026(4) 0.022(4) 0.008(4)
C30 0.052(5) 0.084(6) 0.091(6) 0.008(5) 0.022(4) -0.026(4)
C31 0.070(5) 0.040(4) 0.049(4) -0.009(3) 0.011(3) 0.012(3)
C32 0.045(4) 0.061(5) 0.059(4) -0.006(4) 0.008(3) 0.001(4)
C33 0.059(4) 0.046(4) 0.061(4) -0.007(3) 0.020(3) 0.008(3)
C34 0.052(4) 0.069(5) 0.047(4) -0.017(3) 0.002(3) -0.015(4)
C35 0.084(6) 0.072(5) 0.063(5) -0.043(4) 0.012(4) -0.001(4)
C36 0.079(5) 0.051(5) 0.081(5) -0.010(4) 0.014(4) -0.020(4)

loop_
_atom_type_symbol
_atom_type_description
_atom_type_scat_dispersion_real
_atom_type_scat_dispersion_imag
_atom_type_scat_source
C C 0.0033 0.0016 'International Tables Vol C Tables 4.2.6.8 and 6.1.1.4'
H H 0 0 'International Tables Vol C Tables 4.2.6.8 and 6.1.1.4'
Ce Ce -0.2486 2.6331 'International Tables Vol C Tables 4.2.6.8 and 6.1.1.4'
N N 0.0061 0.0033 'International Tables Vol C Tables 4.2.6.8 and 6.1.1.4'
O O 0.0106 0.006 'International Tables Vol C Tables 4.2.6.8 and 6.1.1.4'
Si Si 0.0817 0.0704 'International Tables Vol C Tables 4.2.6.8 and 6.1.1.4'

loop_
_geom_angle_atom_site_label_1
_geom_angle_atom_site_label_2
_geom_angle_atom_site_label_3
_geom_angle
N1 Ce1 N3 107.41(16)
N1 Ce1 N2 106.58(16)
N3 Ce1 N2 108.01(16)
N1 Ce1 O1B 123.7(16)
N3 Ce1 O1B 115.9(17)
N2 Ce1 O1B 92.7(14)
N1 Ce1 O2B 99.6(19)
N3 Ce1 O2B 103(2)
N2 Ce1 O2B 130.9(15)
O1B Ce1 O2B 39(2)
N1 Ce1 O1A 129.2(5)
N3 Ce1 O1A 100.1(9)
N2 Ce1 O1A 104.1(8)
N1 Ce1 O2 101.9(7)
N3 Ce1 O2 127.5(3)
N2 Ce1 O2 103.8(7)
N1 Ce1 O2A 93.4(5)
N3 Ce1 O2A 118.2(9)
N2 Ce1 O2A 120.7(8)
O1A Ce1 O2A 35.9(8)
N1 Ce1 O1 120.4(6)
N3 Ce1 O1 91.1(3)
N2 Ce1 O1 120.8(7)
O2 Ce1 O1 36.5(4)
N5 Ce2 N6 107.68(16)
N5 Ce2 N4 105.74(15)
N6 Ce2 N4 108.07(16)
N5 Ce2 O1A 101.2(7)
N6 Ce2 O1A 127.2(6)
N4 Ce2 O1A 105.1(9)
N5 Ce2 O1 117.0(7)
N6 Ce2 O1 122.2(6)
N4 Ce2 O1 93.6(3)
N5 Ce2 O2 107.1(7)
N6 Ce2 O2 97.4(6)
N4 Ce2 O2 129.2(4)
O1 Ce2 O2 36.6(4)
N5 Ce2 O2A 124.2(8)
N6 Ce2 O2A 91.8(6)
N4 Ce2 O2A 117.1(9)
O1A Ce2 O2A 36.0(8)
N5 Ce2 O2B 130.8(13)
N6 Ce2 O2B 101(2)
N4 Ce2 O2B 102(2)
N5 Ce2 O1B 93.9(11)
N6 Ce2 O1B 117.7(15)
N4 Ce2 O1B 121.2(16)
N1 Si1 C2 112.0(3)
N1 Si1 C1 111.03(16)
C2 Si1 C1 106.7(2)
N1 Si1 C3 115.1(3)
C2 Si1 C3 106.3(3)
C1 Si1 C3 105.2(2)
N1 Si2 C4 111.5(2)
N1 Si2 C5 110.7(3)
C4 Si2 C5 111.1(3)
N1 Si2 C6 114.8(3)
C4 Si2 C6 103.2(3)
C5 Si2 C6 105.2(3)
N2 Si3 C8 112.2(3)
N2 Si3 C9 114.6(3)
C8 Si3 C9 103.3(3)
N2 Si3 C7 111.3(3)
C8 Si3 C7 109.4(3)
C9 Si3 C7 105.6(3)
N2 Si4 C11 108.7(3)
N2 Si4 C10 112.6(3)
C11 Si4 C10 109.1(3)
N2 Si4 C12 116.0(3)
C11 Si4 C12 104.0(3)
C10 Si4 C12 105.9(3)
N3 Si5 C13 111.7(3)
N3 Si5 C15 111.5(3)
C13 Si5 C15 109.6(3)
N3 Si5 C14 113.8(3)
C13 Si5 C14 103.4(3)
C15 Si5 C14 106.4(3)
N3 Si6 C17 112.7(3)
N3 Si6 C16 115.5(3)
C17 Si6 C16 106.3(3)
N3 Si6 C18 109.5(3)
C17 Si6 C18 107.5(3)
C16 Si6 C18 104.8(3)
N4 Si7 C20 112.6(3)
N4 Si7 C19 110.5(3)
C20 Si7 C19 106.9(3)
N4 Si7 C21 115.1(3)
C20 Si7 C21 106.2(3)
C19 Si7 C21 104.8(3)
N4 Si8 C24 114.9(3)
N4 Si8 C23 111.4(3)
C24 Si8 C23 103.5(3)
N4 Si8 C22 111.0(3)
C24 Si8 C22 105.8(3)
C23 Si8 C22 109.8(3)
N5 Si9 C26 112.1(3)
N5 Si9 C25 110.5(3)
C26 Si9 C25 110.3(3)
N5 Si9 C27 114.7(3)
C26 Si9 C27 103.4(3)
C25 Si9 C27 105.4(3)
N5 Si10 C30 115.8(3)
N5 Si10 C29 108.6(3)
C30 Si10 C29 105.2(3)
N5 Si10 C28 112.3(3)
C30 Si10 C28 106.5(3)
C29 Si10 C28 108.0(3)
N6 Si11 C33 114.5(3)
N6 Si11 C32 110.0(3)
C33 Si11 C32 105.6(3)
N6 Si11 C31 112.6(3)
C33 Si11 C31 106.9(3)
C32 Si11 C31 106.7(3)
N6 Si12 C34 112.4(3)
N6 Si12 C36 111.1(3)
C34 Si12 C36 110.2(3)
N6 Si12 C35 113.9(3)
C34 Si12 C35 102.7(3)
C36 Si12 C35 106.1(4)
Ce2 O1 Ce1 142.4(5)
Ce1 O2 Ce2 144.4(5)
Si1 N1 Si2 115.0(2)
Si1 N1 Ce1 119.3(2)
Si2 N1 Ce1 125.7(2)
Si4 N2 Si3 115.2(3)
Si4 N2 Ce1 118.2(2)
Si3 N2 Ce1 126.5(2)
Si6 N3 Si5 114.2(2)
Si6 N3 Ce1 120.0(2)
Si5 N3 Ce1 125.7(2)
Si7 N4 Si8 114.6(2)
Si7 N4 Ce2 120.3(2)
Si8 N4 Ce2 125.0(2)
Si10 N5 Si9 114.6(2)
Si10 N5 Ce2 118.3(2)
Si9 N5 Ce2 127.0(2)
Si11 N6 Si12 114.9(2)
Si11 N6 Ce2 119.2(2)
Si12 N6 Ce2 125.8(2)
Ce2 O1A Ce1 146.6(10)
Ce2 O2A Ce1 141.5(10)
Ce1 O1B Ce2 142(2)
Ce1 O2B Ce2 142(3)
C37 C38 C39 133.7(17)
C40 C39 C38 86.9(15)
C39 C40 C41 81.8(13)
C44 C43 C42 127.0(13)
C43 C44 C45 127.4(12)
C46 C45 C44 124.5(12)

loop_
_geom_bond_atom_site_label_1
_geom_bond_atom_site_label_2
_geom_bond_distance
Ce1 N1 2.258(4)
Ce1 N3 2.259(4)
Ce1 N2 2.259(4)
Ce1 O1B 2.27(3)
Ce1 O2B 2.32(4)
Ce1 O1A 2.323(16)
Ce1 O2 2.329(8)
Ce1 O2A 2.358(17)
Ce1 O1 2.361(8)
Ce2 N5 2.248(4)
Ce2 N6 2.259(4)
Ce2 N4 2.270(4)
Ce2 O1A 2.316(16)
Ce2 O1 2.333(8)
Ce2 O2 2.338(8)
Ce2 O2A 2.349(15)
Ce2 O2B 2.38(4)
Ce2 O1B 2.43(4)
Si1 N1 1.752(5)
Si1 C2 1.877(6)
Si1 C1 1.8848(16)
Si1 C3 1.889(6)
Si2 N1 1.771(4)
Si2 C4 1.863(6)
Si2 C5 1.872(6)
Si2 C6 1.876(6)
Si3 N2 1.770(4)
Si3 C8 1.868(6)
Si3 C9 1.872(6)
Si3 C7 1.878(7)
Si4 N2 1.752(5)
Si4 C11 1.871(6)
Si4 C10 1.873(6)
Si4 C12 1.874(6)
Si5 N3 1.770(5)
Si5 C13 1.861(7)
Si5 C15 1.865(7)
Si5 C14 1.872(6)
Si6 N3 1.748(5)
Si6 C17 1.867(6)
Si6 C16 1.876(6)
Si6 C18 1.877(6)
Si7 N4 1.757(5)
Si7 C20 1.861(6)
Si7 C19 1.873(6)
Si7 C21 1.886(6)
Si8 N4 1.767(5)
Si8 C24 1.872(6)
Si8 C23 1.873(6)
Si8 C22 1.874(6)
Si9 N5 1.764(4)
Si9 C26 1.861(6)
Si9 C25 1.869(7)
Si9 C27 1.879(6)
Si10 N5 1.759(5)
Si10 C30 1.867(7)
Si10 C29 1.870(6)
Si10 C28 1.871(7)
Si11 N6 1.755(5)
Si11 C33 1.866(6)
Si11 C32 1.870(6)
Si11 C31 1.876(6)
Si12 N6 1.759(4)
Si12 C34 1.862(7)
Si12 C36 1.880(7)
Si12 C35 1.889(7)
O1 O2 1.469(18)
O1A O2A 1.44(3)
O1B O2B 1.52(9)
C37 C38 1.42(2)
C38 C39 1.62(2)
C39 C40 1.40(2)
C40 C41 1.744(18)
C42 C43 1.447(14)
C43 C44 1.374(13)
C44 C45 1.444(14)
C45 C46 1.385(14)
